data_4000114
_journal_name_full 'Chemistry of Materials'
_journal_paper_doi 10.1021/cm011235s
_journal_year 2002
_chemical_formula_sum 'C26 H33.5 Cl2 Cu N4 O2.75'
_chemical_formula_weight 580.51
_space_group_IT_number 88
_symmetry_cell_setting tetragonal
_symmetry_space_group_name_Hall '-I 4ad'
_symmetry_space_group_name_H-M 'I 41/a :2'
_atom_sites_solution_hydrogens geom
_atom_sites_solution_primary direct
_atom_sites_solution_secondary difmap
_cell_angle_alpha 90.00
_cell_angle_beta 90.00
_cell_angle_gamma 90.00
_cell_formula_units_Z 16
_cell_length_a 17.2210(7)
_cell_length_b 17.2210(7)
_cell_length_c 40.9649(17)
_cell_measurement_reflns_used 5136
_cell_measurement_temperature 223(2)
_cell_measurement_theta_max 25.
_cell_measurement_theta_min 3.
_cell_volume 12148.7(9)
_diffrn_ambient_temperature 223(2)
_diffrn_detector_type CCD_plate
_diffrn_measurement_device SMART
_diffrn_measurement_method omega-scan
_diffrn_radiation_monochromator graphite
_diffrn_radiation_source 'fine-focus sealed tube'
_diffrn_radiation_type MoK\a
_diffrn_radiation_wavelength 0.71073
_diffrn_reflns_av_R_equivalents 0.0470
_diffrn_reflns_av_sigmaI/netI 0.0259
_diffrn_reflns_limit_h_max 14
_diffrn_reflns_limit_h_min -13
_diffrn_reflns_limit_k_max 20
_diffrn_reflns_limit_k_min 0
_diffrn_reflns_limit_l_max 48
_diffrn_reflns_limit_l_min 0
_diffrn_reflns_number 39109
_diffrn_reflns_theta_max 25.
_diffrn_reflns_theta_min 3.
_diffrn_standards_decay_% 2
_exptl_absorpt_coefficient_mu 0.925
_exptl_absorpt_correction_T_max 1.000
_exptl_absorpt_correction_T_min 0.894
_exptl_absorpt_correction_type sadabs
_exptl_crystal_colour blue
_exptl_crystal_density_diffrn 1.270
_exptl_crystal_density_method 'not measured'
_exptl_crystal_description column
_exptl_crystal_F_000 4840
_exptl_crystal_size_max 0.38
_exptl_crystal_size_mid 0.18
_exptl_crystal_size_min 0.18
_refine_ls_extinction_method none
_refine_ls_goodness_of_fit_all 1.059
_refine_ls_hydrogen_treatment mixed
_refine_ls_matrix_type full
_refine_ls_number_parameters 321
_refine_ls_number_reflns 5328
_refine_ls_number_restraints 0
_refine_ls_restrained_S_all 1.059
_refine_ls_R_factor_all 0.1210
_refine_ls_R_factor_obs 0.0991
_refine_ls_shift/su_max 1.428
_refine_ls_shift/su_mean 0.022
_refine_ls_structure_factor_coef Fsqd
_refine_ls_weighting_details 'calc w=1/[\s^2^(Fo^2^)+(0.0921P)^2^+271.4605P] where P=(Fo^2^+2Fc^2^)/3'
_refine_ls_weighting_scheme calc
_refine_ls_wR_factor_all 0.2678
_refine_ls_wR_factor_obs 0.2555
_reflns_number_observed 3921
_reflns_number_total 5328
_reflns_observed_criterion >2sigma(I)
_cod_depositor_comments
;
The following automatic conversions were performed:
'_symmetry_cell_setting' value 'Tetragonal' changed to 'tetragonal'
according to '/home/saulius/struct/CIF-dictionaries/cif_core.dic'
dictionary named 'cif_core.dic' version 2.4.1 from 2010-06-29.

Automatic conversion script
Id: cif_fix_enum 1527 2010-12-29 10:47:43Z saulius 
;
_cod_original_sg_symbol_H-M I4(1)/a
_cod_original_formula_sum 'C26 H33.50 Cl2 Cu N4 O2.75'
_cod_database_code 4000114

loop_
_symmetry_equiv_pos_as_xyz
'x, y, z'
'-x, -y+1/2, z'
'-y+3/4, x+1/4, z+1/4'
'y+1/4, -x+1/4, z+1/4'
'x+1/2, y+1/2, z+1/2'
'-x+1/2, -y+1, z+1/2'
'-y+5/4, x+3/4, z+3/4'
'y+3/4, -x+3/4, z+3/4'
'-x, -y, -z'
'x, y-1/2, -z'
'y-3/4, -x-1/4, -z-1/4'
'-y-1/4, x-1/4, -z-1/4'
'-x+1/2, -y+1/2, -z+1/2'
'x+1/2, y, -z+1/2'
'y-1/4, -x+1/4, -z+1/4'
'-y+1/4, x+1/4, -z+1/4'

loop_
_atom_site_label
_atom_site_type_symbol
_atom_site_fract_x
_atom_site_fract_y
_atom_site_fract_z
_atom_site_U_iso_or_equiv
_atom_site_adp_type
_atom_site_occupancy
_atom_site_symmetry_multiplicity
_atom_site_calc_flag
_atom_site_refinement_flags
_atom_site_disorder_assembly
_atom_site_disorder_group
O1W O 0.427(3) 0.560(3) 0.1118(15) 0.21(3) Uiso 0.50 1 d P . .
O2W O 0.574(2) 0.606(2) 0.0904(10) 0.209(15) Uiso 0.50 1 d P . .
O3W O 0.5000 0.7500 0.100(2) 0.44(5) Uiso 0.50 2 d SP . .
O4W O 0.402(3) 0.579(3) 0.1051(14) 0.20(2) Uiso 0.50 1 d P . .
O5W O 0.630(4) 0.652(4) 0.0346(18) 0.34(3) Uiso 0.50 1 d P . .
O6W O 0.598(4) 0.692(4) 0.0591(17) 0.30(3) Uiso 0.50 1 d P . .
Cu1 Cu 0.0000 -0.2500 0.16412(3) 0.0518(5) Uani 1 2 d S . .
Cl1 Cl 0.1236(2) -0.14153(14) 0.16360(6) 0.0672(8) Uani 1 1 d . . .
Cu2 Cu 0.0000 0.2500 0.22114(3) 0.0201(3) Uani 1 2 d S . .
Cl2 Cl 0.10851(9) 0.36147(10) 0.22147(4) 0.0297(4) Uani 1 1 d . . .
N1 N -0.0609(5) -0.1898(4) 0.12971(16) 0.0415(17) Uani 1 1 d . . .
C11 C -0.1386(6) -0.1838(5) 0.1307(2) 0.048(2) Uani 1 1 d . . .
H11 H -0.1648 -0.2084 0.1477 0.058 Uiso 1 1 calc R . .
C12 C -0.1813(6) -0.1438(4) 0.1084(2) 0.042(2) Uani 1 1 d . . .
H12 H -0.2350 -0.1415 0.1104 0.050 Uiso 1 1 calc R . .
C13 C -0.1444(5) -0.1065(5) 0.08261(17) 0.0363(19) Uani 1 1 d . . .
C14 C -0.0645(6) -0.1097(5) 0.0818(2) 0.043(2) Uani 1 1 d . . .
H14 H -0.0375 -0.0831 0.0656 0.052 Uiso 1 1 calc R . .
C15 C -0.0241(6) -0.1517(5) 0.10486(19) 0.041(2) Uani 1 1 d . . .
H15 H 0.0297 -0.1543 0.1035 0.049 Uiso 1 1 calc R . .
C1A C -0.1918(6) -0.0605(5) 0.0575(2) 0.047(2) Uani 1 1 d . . .
H1A1 H -0.2194 -0.0194 0.0688 0.057 Uiso 1 1 calc R . .
H1A2 H -0.1563 -0.0364 0.0422 0.057 Uiso 1 1 calc R . .
C2A C -0.2498(5) -0.1085(5) 0.0386(2) 0.046(2) Uani 1 1 d . . .
H2A1 H -0.2852 -0.1334 0.0537 0.055 Uiso 1 1 calc R . .
H2A2 H -0.2226 -0.1489 0.0267 0.055 Uiso 1 1 calc R . .
C3A C -0.2961(6) -0.0595(6) 0.0147(2) 0.051(2) Uani 1 1 d . . .
H3A1 H -0.3288 -0.0241 0.0269 0.061 Uiso 1 1 calc R . .
H3A2 H -0.2603 -0.0286 0.0018 0.061 Uiso 1 1 calc R . .
N2 N -0.4370(4) -0.1936(5) -0.05113(16) 0.049(2) Uani 1 1 d . . .
C21 C -0.3591(5) -0.1960(6) -0.0523(2) 0.054(2) Uani 1 1 d . . .
H21 H -0.3354 -0.2273 -0.0679 0.065 Uiso 1 1 calc R . .
C22 C -0.3127(5) -0.1535(7) -0.0311(3) 0.062(3) Uani 1 1 d . . .
H22 H -0.2589 -0.1570 -0.0326 0.074 Uiso 1 1 calc R . .
C23 C -0.3460(5) -0.1063(6) -0.0079(2) 0.049(2) Uani 1 1 d . . .
C24 C -0.4264(6) -0.1049(7) -0.0067(2) 0.058(3) Uani 1 1 d . . .
H24 H -0.4515 -0.0734 0.0085 0.070 Uiso 1 1 calc R . .
C25 C -0.4696(6) -0.1504(8) -0.0280(2) 0.065(3) Uani 1 1 d . . .
H25 H -0.5234 -0.1507 -0.0261 0.078 Uiso 1 1 calc R . .
N3 N 0.0580(3) -0.1869(3) 0.00561(13) 0.0226(12) Uani 1 1 d . . .
C31 C 0.0616(4) -0.1094(4) 0.00379(16) 0.0242(14) Uani 1 1 d . . .
H31 H 0.0336 -0.0847 -0.0126 0.029 Uiso 1 1 calc R . .
C32 C 0.1044(4) -0.0642(4) 0.02486(17) 0.0278(15) Uani 1 1 d . . .
H32 H 0.1050 -0.0105 0.0224 0.033 Uiso 1 1 calc R . .
C33 C 0.1462(4) -0.0986(4) 0.04958(17) 0.0284(16) Uani 1 1 d . . .
C34 C 0.1425(4) -0.1786(4) 0.05222(17) 0.0294(16) Uani 1 1 d . . .
H34 H 0.1690 -0.2041 0.0689 0.035 Uiso 1 1 calc R . .
C35 C 0.0989(4) -0.2204(4) 0.02978(17) 0.0271(15) Uani 1 1 d . . .
H35 H 0.0979 -0.2742 0.0316 0.033 Uiso 1 1 calc R . .
C1B C 0.1931(4) -0.0489(5) 0.07300(19) 0.0336(17) Uani 1 1 d . . .
H1B1 H 0.2270 -0.0151 0.0605 0.040 Uiso 1 1 calc R . .
H1B2 H 0.2255 -0.0823 0.0863 0.040 Uiso 1 1 calc R . .
C2B C 0.1417(4) 0.0009(4) 0.09540(16) 0.0245(14) Uani 1 1 d . . .
H2B1 H 0.1050 0.0302 0.0823 0.029 Uiso 1 1 calc R . .
H2B2 H 0.1124 -0.0325 0.1100 0.029 Uiso 1 1 calc R . .
C3B C 0.1912(4) 0.0562(5) 0.11523(18) 0.0308(17) Uani 1 1 d . . .
H3B1 H 0.2314 0.0266 0.1262 0.037 Uiso 1 1 calc R . .
H3B2 H 0.2166 0.0922 0.1005 0.037 Uiso 1 1 calc R . .
N4 N 0.0591(3) 0.1880(3) 0.18574(13) 0.0205(11) Uani 1 1 d . . .
C41 C 0.0635(4) 0.1100(4) 0.18757(17) 0.0237(14) Uani 1 1 d . . .
H41 H 0.0371 0.0846 0.2042 0.028 Uiso 1 1 calc R . .
C42 C 0.1062(4) 0.0664(4) 0.16543(17) 0.0262(15) Uani 1 1 d . . .
H42 H 0.1078 0.0126 0.1676 0.031 Uiso 1 1 calc R . .
C43 C 0.1464(4) 0.1017(4) 0.14024(17) 0.0235(14) Uani 1 1 d . . .
C44 C 0.1412(4) 0.1827(4) 0.13875(16) 0.0274(15) Uani 1 1 d . . .
H44 H 0.1665 0.2098 0.1222 0.033 Uiso 1 1 calc R . .
C45 C 0.0982(4) 0.2228(4) 0.16197(16) 0.0260(15) Uani 1 1 d . . .
H45 H 0.0966 0.2767 0.1608 0.031 Uiso 1 1 calc R . .

loop_
_atom_site_aniso_label
_atom_site_aniso_U_11
_atom_site_aniso_U_22
_atom_site_aniso_U_33
_atom_site_aniso_U_23
_atom_site_aniso_U_13
_atom_site_aniso_U_12
Cu1 0.0876(13) 0.0397(9) 0.0280(8) 0.000 0.000 0.0218(8)
Cl1 0.113(2) 0.0369(13) 0.0516(15) 0.0011(10) -0.0023(14) 0.0075(13)
Cu2 0.0172(6) 0.0279(6) 0.0153(6) 0.000 0.000 0.0084(4)
Cl2 0.0179(8) 0.0353(10) 0.0359(10) -0.0027(8) 0.0005(7) -0.0009(6)
N1 0.065(5) 0.031(4) 0.029(4) 0.001(3) 0.008(3) 0.011(3)
C11 0.064(6) 0.039(5) 0.041(5) -0.003(4) 0.015(4) 0.002(4)
C12 0.057(5) 0.027(4) 0.042(5) -0.001(3) 0.005(4) 0.001(4)
C13 0.053(5) 0.036(4) 0.019(4) -0.009(3) -0.001(3) -0.009(4)
C14 0.059(6) 0.041(5) 0.030(4) 0.002(4) 0.002(4) -0.004(4)
C15 0.059(5) 0.038(4) 0.026(4) -0.002(3) 0.005(4) 0.002(4)
C1A 0.057(6) 0.042(5) 0.043(5) 0.004(4) -0.012(4) -0.006(4)
C2A 0.052(5) 0.052(5) 0.034(4) -0.002(4) 0.000(4) -0.005(4)
C3A 0.051(5) 0.061(6) 0.041(5) 0.001(4) -0.008(4) -0.007(5)
N2 0.036(4) 0.087(6) 0.023(3) -0.002(4) 0.000(3) -0.012(4)
C21 0.038(5) 0.080(7) 0.044(5) -0.007(5) -0.002(4) 0.000(5)
C22 0.026(4) 0.095(8) 0.064(7) -0.010(6) -0.001(4) -0.005(5)
C23 0.045(5) 0.065(6) 0.037(5) 0.011(4) -0.006(4) -0.006(4)
C24 0.046(5) 0.087(8) 0.043(5) -0.012(5) -0.003(4) 0.012(5)
C25 0.039(5) 0.120(10) 0.035(5) -0.004(6) 0.001(4) -0.005(6)
N3 0.034(3) 0.016(3) 0.018(3) 0.003(2) 0.000(2) -0.002(2)
C31 0.031(4) 0.021(3) 0.020(3) 0.000(3) -0.005(3) 0.001(3)
C32 0.036(4) 0.020(3) 0.027(4) -0.005(3) -0.004(3) -0.003(3)
C33 0.028(4) 0.030(4) 0.027(4) -0.011(3) 0.001(3) 0.002(3)
C34 0.042(4) 0.028(4) 0.018(3) -0.001(3) -0.006(3) 0.003(3)
C35 0.041(4) 0.016(3) 0.024(4) 0.001(3) -0.003(3) 0.001(3)
C1B 0.030(4) 0.038(4) 0.033(4) -0.018(3) -0.006(3) 0.005(3)
C2B 0.024(3) 0.027(4) 0.022(3) -0.005(3) -0.002(3) 0.001(3)
C3B 0.023(4) 0.041(4) 0.029(4) -0.018(3) 0.003(3) -0.006(3)
N4 0.018(3) 0.024(3) 0.019(3) 0.003(2) 0.002(2) 0.001(2)
C41 0.027(4) 0.020(3) 0.024(3) 0.001(3) 0.005(3) 0.005(3)
C42 0.024(4) 0.024(4) 0.030(4) -0.001(3) 0.002(3) 0.000(3)
C43 0.016(3) 0.027(4) 0.027(4) -0.012(3) -0.001(3) 0.006(3)
C44 0.035(4) 0.029(4) 0.018(3) -0.003(3) 0.000(3) -0.006(3)
C45 0.031(4) 0.021(3) 0.026(4) -0.003(3) -0.001(3) 0.003(3)
